data_4503862
loop_
_publ_author_name
'Kato, Takako'
'Okamoto, Iwao'
'Masu, Hyuma'
'Katagiri, Kosuke'
'Tominaga, Masahide'
'Yamaguchi, Kentaro'
'Kagechika, Hiroyuki'
'Azumaya, Isao'

_publ_section_title
;
 Polymorphism and Pseudopolymorphism of an Aromatic Amide: Spontaneous
 Resolution and Crystal-to-Crystal phase Transition
;
_journal_issue 10
_journal_name_full 'Crystal Growth &amp; Design'
_journal_page_first 3871
_journal_paper_doi 10.1021/cg800658t
_journal_volume 8
_journal_year 2008
_chemical_formula_moiety 'C22 H18 F2 N2 O2, C4 H8 O2'
_chemical_formula_sum 'C26 H26 F2 N2 O4'
_chemical_formula_weight 468.49
_chemical_name_systematic
;
 ?
;
_space_group_IT_number 145
_symmetry_cell_setting trigonal
_symmetry_space_group_name_Hall 'P 32'
_symmetry_space_group_name_H-M 'P 32'
_atom_sites_solution_hydrogens geom
_atom_sites_solution_primary direct
_atom_sites_solution_secondary difmap
_audit_creation_method SHELXL-97
_cell_angle_alpha 90.00
_cell_angle_beta 90.00
_cell_angle_gamma 120.00
_cell_formula_units_Z 3
_cell_length_a 9.0311(4)
_cell_length_b 9.0311(4)
_cell_length_c 24.502(3)
_cell_measurement_reflns_used 2205
_cell_measurement_temperature 150
_cell_measurement_theta_max 21.99
_cell_measurement_theta_min 2.49
_cell_volume 1730.7(2)
_computing_cell_refinement 'Bruker SMART'
_computing_data_collection 'Bruker SMART'
_computing_data_reduction 'Bruker SAINT'
_computing_molecular_graphics 'Bruker SHELXTL'
_computing_publication_material 'Bruker SHELXTL'
_computing_structure_refinement 'SHELXL-97 (Sheldrick, 1997)'
_computing_structure_solution 'SHELXS-97 (Sheldrick, 1990)'
_diffrn_ambient_temperature 150
_diffrn_detector_area_resol_mean 8.333
_diffrn_measured_fraction_theta_full 1.000
_diffrn_measured_fraction_theta_max 0.951
_diffrn_measurement_device_type 'Bruker APEXII CCD area detector'
_diffrn_measurement_method 'phi and omega scans'
_diffrn_radiation_monochromator graphite
_diffrn_radiation_source 'fine-focus sealed tube'
_diffrn_radiation_type MoK\a
_diffrn_radiation_wavelength 0.71073
_diffrn_reflns_av_R_equivalents 0.0261
_diffrn_reflns_av_sigmaI/netI 0.0444
_diffrn_reflns_limit_h_max 11
_diffrn_reflns_limit_h_min -10
_diffrn_reflns_limit_k_max 6
_diffrn_reflns_limit_k_min -11
_diffrn_reflns_limit_l_max 30
_diffrn_reflns_limit_l_min -30
_diffrn_reflns_number 8575
_diffrn_reflns_theta_full 25.00
_diffrn_reflns_theta_max 26.96
_diffrn_reflns_theta_min 2.49
_exptl_absorpt_coefficient_mu 0.102
_exptl_absorpt_correction_T_max 0.9899
_exptl_absorpt_correction_T_min 0.9799
_exptl_absorpt_correction_type empirical
_exptl_absorpt_process_details 'SADABS Sheldrick 1996'
_exptl_crystal_colour colourless
_exptl_crystal_density_diffrn 1.349
_exptl_crystal_density_method 'not measured'
_exptl_crystal_description prismatic
_exptl_crystal_F_000 738
_exptl_crystal_size_max 0.20
_exptl_crystal_size_mid 0.10
_exptl_crystal_size_min 0.10
_refine_diff_density_max 0.592
_refine_diff_density_min -0.313
_refine_diff_density_rms 0.044
_refine_ls_abs_structure_details 'Flack H D (1983), Acta Cryst. A39, 876-881'
_refine_ls_abs_structure_Flack 0.2(8)
_refine_ls_extinction_method none
_refine_ls_goodness_of_fit_ref 1.053
_refine_ls_hydrogen_treatment constr
_refine_ls_matrix_type full
_refine_ls_number_parameters 311
_refine_ls_number_reflns 4475
_refine_ls_number_restraints 1
_refine_ls_restrained_S_all 1.053
_refine_ls_R_factor_all 0.0593
_refine_ls_R_factor_gt 0.0460
_refine_ls_shift/su_max 0.006
_refine_ls_shift/su_mean 0.000
_refine_ls_structure_factor_coef Fsqd
_refine_ls_weighting_details 'calc w=1/[\s^2^(Fo^2^)+(0.0550P)^2^+0.3296P] where P=(Fo^2^+2Fc^2^)/3'
_refine_ls_weighting_scheme calc
_refine_ls_wR_factor_gt 0.1058
_refine_ls_wR_factor_ref 0.1152
_reflns_number_gt 3685
_reflns_number_total 4475
_reflns_threshold_expression >2sigma(I)
_cod_data_source_file cg800658t_si_002.cif
_cod_data_source_block a0706021tka(Form-XI)
_cod_depositor_comments
;
The following automatic conversions were performed:

'_symmetry_cell_setting' value 'Trigonal' changed to 'trigonal'
according to /home/saulius/struct/CIF-dictionaries/cif_core.dic
dictionary named 'cif_core.dic' version 2.4.1 from 2010-06-29.

Automatic conversion script
Id: cif_fix_values 1715 2011-07-08 13:25:40Z adriana 
;
_cod_original_sg_symbol_H-M P3(2)
_cod_database_code 4503862

loop_
_symmetry_equiv_pos_as_xyz
'x, y, z'
'-y, x-y, z+2/3'
'-x+y, -x, z+1/3'

loop_
_atom_site_label
_atom_site_type_symbol
_atom_site_fract_x
_atom_site_fract_y
_atom_site_fract_z
_atom_site_U_iso_or_equiv
_atom_site_adp_type
_atom_site_occupancy
_atom_site_symmetry_multiplicity
_atom_site_calc_flag
_atom_site_refinement_flags
C2 C 0.4379(3) 0.1837(3) 0.84858(12) 0.0314(6) Uani 1 1 d .
H2 H 0.4649 0.1618 0.8131 0.038 Uiso 1 1 calc R
C1 C 0.5488(3) 0.3376(3) 0.87393(10) 0.0241(5) Uani 1 1 d .
C6 C 0.5075(3) 0.3700(3) 0.92629(11) 0.0247(6) Uani 1 1 d .
C5 C 0.3575(3) 0.2451(3) 0.95131(12) 0.0331(6) Uani 1 1 d .
H5 H 0.3301 0.2647 0.9870 0.040 Uiso 1 1 calc R
C4 C 0.2487(4) 0.0941(4) 0.92508(13) 0.0377(7) Uani 1 1 d .
H4 H 0.1456 0.0122 0.9423 0.045 Uiso 1 1 calc R
C3 C 0.2897(4) 0.0616(4) 0.87345(13) 0.0373(7) Uani 1 1 d .
H3 H 0.2165 -0.0434 0.8555 0.045 Uiso 1 1 calc R
C9 C 0.9065(3) 0.4628(3) 0.90717(10) 0.0242(5) Uani 1 1 d .
C8 C 0.8595(3) 0.5362(3) 0.86029(10) 0.0252(6) Uani 1 1 d .
C12 C 1.0217(4) 0.3411(4) 0.98947(11) 0.0314(6) Uani 1 1 d .
C10 C 1.0304(3) 0.5747(4) 0.94319(11) 0.0304(6) Uani 1 1 d .
H10 H 1.0764 0.6944 0.9389 0.036 Uiso 1 1 calc R
C7 C 0.6584(4) 0.5124(4) 0.79046(11) 0.0308(6) Uani 1 1 d .
H7A H 0.7462 0.6307 0.7825 0.046 Uiso 1 1 calc R
H7B H 0.5458 0.5037 0.7913 0.046 Uiso 1 1 calc R
H7C H 0.6599 0.4367 0.7621 0.046 Uiso 1 1 calc R
C11 C 1.0882(4) 0.5141(4) 0.98546(11) 0.0332(6) Uani 1 1 d .
H11 H 1.1712 0.5903 1.0107 0.040 Uiso 1 1 calc R
C14 C 0.8432(3) 0.2873(3) 0.91278(11) 0.0280(6) Uani 1 1 d .
H14 H 0.7593 0.2101 0.8880 0.034 Uiso 1 1 calc R
C17 C 0.5992(3) 0.7198(3) 0.89134(11) 0.0256(5) Uani 1 1 d .
C22 C 0.4229(4) 0.6340(3) 0.88345(11) 0.0298(6) Uani 1 1 d .
H22 H 0.3508 0.5418 0.9068 0.036 Uiso 1 1 calc R
C16 C 0.6820(3) 0.6845(3) 0.93857(10) 0.0269(6) Uani 1 1 d .
C20 C 0.4597(4) 0.8145(4) 0.80843(11) 0.0334(6) Uani 1 1 d .
C15 C 0.6736(4) 0.4943(4) 1.01031(11) 0.0331(6) Uani 1 1 d .
H15A H 0.7582 0.6050 1.0257 0.050 Uiso 1 1 calc R
H15B H 0.7253 0.4220 1.0060 0.050 Uiso 1 1 calc R
H15C H 0.5752 0.4383 1.0349 0.050 Uiso 1 1 calc R
C18 C 0.7030(4) 0.8561(3) 0.85698(11) 0.0296(6) Uani 1 1 d .
H18 H 0.8232 0.9170 0.8625 0.036 Uiso 1 1 calc R
C21 C 0.3520(4) 0.6816(4) 0.84197(12) 0.0348(7) Uani 1 1 d .
H21 H 0.2317 0.6241 0.8367 0.042 Uiso 1 1 calc R
C19 C 0.6335(4) 0.9034(4) 0.81513(11) 0.0335(7) Uani 1 1 d .
H19 H 0.7043 0.9954 0.7915 0.040 Uiso 1 1 calc R
N1 N 0.6936(3) 0.4615(3) 0.84398(8) 0.0235(5) Uani 1 1 d .
N2 N 0.6169(3) 0.5209(3) 0.95678(9) 0.0262(5) Uani 1 1 d .
O2 O 0.8042(3) 0.8049(2) 0.96202(9) 0.0398(5) Uani 1 1 d .
O1 O 0.9728(2) 0.6608(2) 0.83590(8) 0.0346(5) Uani 1 1 d .
F1 F 1.0793(2) 0.2809(2) 1.03020(7) 0.0447(5) Uani 1 1 d .
F2 F 0.3901(2) 0.8602(2) 0.76747(7) 0.0477(5) Uani 1 1 d .
C13 C 0.9013(4) 0.2247(4) 0.95403(11) 0.0323(6) Uani 1 1 d .
H13 H 0.8596 0.1056 0.9578 0.039 Uiso 1 1 calc R
O4 O 0.1253(3) 0.4839(3) 0.72069(13) 0.0678(8) Uani 1 1 d .
O3 O -0.1257(3) 0.2944(3) 0.75619(11) 0.0595(7) Uani 1 1 d .
C25 C 0.0216(5) 0.3463(4) 0.74982(19) 0.0627(11) Uani 1 1 d .
C26 C 0.0444(5) 0.5717(5) 0.69707(18) 0.0612(10) Uani 1 1 d .
H26A H -0.0539 0.4913 0.6751 0.092 Uiso 1 1 calc R
H26B H 0.1265 0.6650 0.6738 0.092 Uiso 1 1 calc R
H26C H 0.0056 0.6185 0.7262 0.092 Uiso 1 1 calc R
C24 C 0.1130(6) 0.2648(5) 0.7781(2) 0.0855(16) Uani 1 1 d .
H24A H 0.2372 0.3479 0.7795 0.103 Uiso 1 1 calc R
H24B H 0.0708 0.2348 0.8160 0.103 Uiso 1 1 calc R
C23 C 0.0843(6) 0.1098(7) 0.74915(18) 0.0757(13) Uani 1 1 d .
H23A H -0.0375 0.0237 0.7504 0.114 Uiso 1 1 calc R
H23B H 0.1508 0.0643 0.7667 0.114 Uiso 1 1 calc R
H23C H 0.1205 0.1382 0.7110 0.114 Uiso 1 1 calc R

loop_
_atom_site_aniso_label
_atom_site_aniso_U_11
_atom_site_aniso_U_22
_atom_site_aniso_U_33
_atom_site_aniso_U_23
_atom_site_aniso_U_13
_atom_site_aniso_U_12
C2 0.0277(14) 0.0268(15) 0.0384(15) -0.0061(12) -0.0065(12) 0.0127(12)
C1 0.0205(12) 0.0244(13) 0.0284(14) 0.0010(11) -0.0023(11) 0.0119(11)
C6 0.0245(13) 0.0196(12) 0.0310(14) 0.0061(11) 0.0022(11) 0.0117(11)
C5 0.0284(14) 0.0314(15) 0.0416(17) 0.0079(13) 0.0063(12) 0.0166(13)
C4 0.0250(14) 0.0269(15) 0.0563(19) 0.0120(14) 0.0001(14) 0.0094(12)
C3 0.0282(15) 0.0240(14) 0.0513(19) -0.0035(13) -0.0114(14) 0.0067(12)
C9 0.0200(12) 0.0241(13) 0.0272(13) 0.0014(11) 0.0024(10) 0.0100(11)
C8 0.0245(14) 0.0228(13) 0.0273(13) -0.0019(11) 0.0009(11) 0.0112(11)
C12 0.0318(15) 0.0509(18) 0.0231(13) 0.0059(13) 0.0022(12) 0.0295(15)
C10 0.0272(14) 0.0264(14) 0.0342(15) 0.0005(12) -0.0017(12) 0.0110(12)
C7 0.0309(15) 0.0387(16) 0.0241(13) 0.0003(12) 0.0001(11) 0.0183(13)
C11 0.0317(15) 0.0414(17) 0.0255(14) -0.0022(12) -0.0023(12) 0.0174(14)
C14 0.0256(14) 0.0287(14) 0.0338(15) -0.0010(12) 0.0000(12) 0.0166(12)
C17 0.0309(14) 0.0195(12) 0.0283(13) -0.0011(11) 0.0011(11) 0.0140(11)
C22 0.0308(14) 0.0232(13) 0.0377(15) 0.0053(12) 0.0091(12) 0.0152(12)
C16 0.0295(14) 0.0252(14) 0.0274(14) -0.0019(11) 0.0029(11) 0.0148(12)
C20 0.0429(17) 0.0337(16) 0.0316(15) 0.0030(12) -0.0015(13) 0.0251(14)
C15 0.0391(16) 0.0376(16) 0.0249(14) 0.0011(12) -0.0011(12) 0.0208(14)
C18 0.0298(15) 0.0227(13) 0.0311(15) -0.0028(11) -0.0009(12) 0.0092(12)
C21 0.0290(15) 0.0372(16) 0.0403(16) 0.0069(13) 0.0000(13) 0.0181(13)
C19 0.0425(17) 0.0240(14) 0.0328(15) 0.0058(12) 0.0065(13) 0.0156(13)
N1 0.0219(11) 0.0242(11) 0.0226(11) 0.0014(9) 0.0015(9) 0.0101(9)
N2 0.0322(12) 0.0214(11) 0.0239(11) 0.0005(9) 0.0000(9) 0.0127(10)
O2 0.0428(12) 0.0242(10) 0.0425(12) -0.0032(9) -0.0112(10) 0.0095(9)
O1 0.0257(10) 0.0332(11) 0.0370(11) 0.0113(9) 0.0037(9) 0.0086(9)
F1 0.0560(11) 0.0659(12) 0.0309(9) 0.0080(8) -0.0003(8) 0.0445(10)
F2 0.0534(11) 0.0469(10) 0.0470(10) 0.0143(9) -0.0078(9) 0.0282(9)
C13 0.0349(16) 0.0295(15) 0.0374(16) 0.0037(13) 0.0047(13) 0.0199(13)
O4 0.0370(13) 0.0594(17) 0.102(2) 0.0223(15) 0.0098(14) 0.0205(13)
O3 0.0432(15) 0.0459(15) 0.0723(17) 0.0135(13) -0.0042(13) 0.0095(12)
C25 0.044(2) 0.0318(18) 0.091(3) 0.0058(19) -0.022(2) 0.0033(17)
C26 0.054(2) 0.057(2) 0.077(3) 0.021(2) 0.003(2) 0.0309(19)
C24 0.071(3) 0.047(2) 0.124(4) 0.000(3) -0.044(3) 0.019(2)
C23 0.061(3) 0.112(4) 0.076(3) -0.036(3) -0.021(2) 0.060(3)

loop_
_atom_type_symbol
_atom_type_description
_atom_type_scat_dispersion_real
_atom_type_scat_dispersion_imag
_atom_type_scat_source
C C 0.0033 0.0016 'International Tables Vol C Tables 4.2.6.8 and 6.1.1.4'
H H 0.0000 0.0000 'International Tables Vol C Tables 4.2.6.8 and 6.1.1.4'
N N 0.0061 0.0033 'International Tables Vol C Tables 4.2.6.8 and 6.1.1.4'
O O 0.0106 0.0060 'International Tables Vol C Tables 4.2.6.8 and 6.1.1.4'
F F 0.0171 0.0103 'International Tables Vol C Tables 4.2.6.8 and 6.1.1.4'

loop_
_geom_angle_atom_site_label_1
_geom_angle_atom_site_label_2
_geom_angle_atom_site_label_3
_geom_angle
C3 C2 C1 121.9(3)
C3 C2 H2 119.1
C1 C2 H2 119.1
C2 C1 C6 118.9(2)
C2 C1 N1 118.3(2)
C6 C1 N1 122.7(2)
C5 C6 C1 118.9(2)
C5 C6 N2 117.9(2)
C1 C6 N2 123.1(2)
C4 C5 C6 121.2(3)
C4 C5 H5 119.4
C6 C5 H5 119.4
C5 C4 C3 120.0(3)
C5 C4 H4 120.0
C3 C4 H4 120.0
C2 C3 C4 119.2(3)
C2 C3 H3 120.4
C4 C3 H3 120.4
C10 C9 C14 119.2(2)
C10 C9 C8 118.1(2)
C14 C9 C8 122.3(2)
O1 C8 N1 121.1(2)
O1 C8 C9 119.3(2)
N1 C8 C9 119.6(2)
F1 C12 C11 118.2(3)
F1 C12 C13 118.1(3)
C11 C12 C13 123.7(3)
C9 C10 C11 120.8(3)
C9 C10 H10 119.6
C11 C10 H10 119.6
N1 C7 H7A 109.5
N1 C7 H7B 109.5
H7A C7 H7B 109.5
N1 C7 H7C 109.5
H7A C7 H7C 109.5
H7B C7 H7C 109.5
C12 C11 C10 117.8(3)
C12 C11 H11 121.1
C10 C11 H11 121.1
C13 C14 C9 120.8(3)
C13 C14 H14 119.6
C9 C14 H14 119.6
C22 C17 C18 119.0(3)
C22 C17 C16 122.9(2)
C18 C17 C16 117.8(2)
C21 C22 C17 120.6(3)
C21 C22 H22 119.7
C17 C22 H22 119.7
O2 C16 N2 120.8(2)
O2 C16 C17 119.6(2)
N2 C16 C17 119.5(2)
F2 C20 C19 118.8(3)
F2 C20 C21 118.4(3)
C19 C20 C21 122.9(3)
N2 C15 H15A 109.5
N2 C15 H15B 109.5
H15A C15 H15B 109.5
N2 C15 H15C 109.5
H15A C15 H15C 109.5
H15B C15 H15C 109.5
C19 C18 C17 120.9(3)
C19 C18 H18 119.6
C17 C18 H18 119.6
C20 C21 C22 118.4(3)
C20 C21 H21 120.8
C22 C21 H21 120.8
C20 C19 C18 118.3(3)
C20 C19 H19 120.9
C18 C19 H19 120.9
C8 N1 C1 126.0(2)
C8 N1 C7 117.5(2)
C1 N1 C7 116.5(2)
C16 N2 C6 125.4(2)
C16 N2 C15 118.2(2)
C6 N2 C15 116.2(2)
C12 C13 C14 117.7(3)
C12 C13 H13 121.2
C14 C13 H13 121.2
C25 O4 C26 114.6(3)
O3 C25 O4 124.8(4)
O3 C25 C24 121.6(4)
O4 C25 C24 113.5(4)
O4 C26 H26A 109.5
O4 C26 H26B 109.5
H26A C26 H26B 109.5
O4 C26 H26C 109.5
H26A C26 H26C 109.5
H26B C26 H26C 109.5
C23 C24 C25 111.2(4)
C23 C24 H24A 109.4
C25 C24 H24A 109.4
C23 C24 H24B 109.4
C25 C24 H24B 109.4
H24A C24 H24B 108.0
C24 C23 H23A 109.5
C24 C23 H23B 109.5
H23A C23 H23B 109.5
C24 C23 H23C 109.5
H23A C23 H23C 109.5
H23B C23 H23C 109.5

loop_
_geom_bond_atom_site_label_1
_geom_bond_atom_site_label_2
_geom_bond_distance
C2 C3 1.379(4)
C2 C1 1.389(4)
C2 H2 0.9500
C1 C6 1.407(4)
C1 N1 1.427(3)
C6 C5 1.398(4)
C6 N2 1.430(3)
C5 C4 1.378(4)
C5 H5 0.9500
C4 C3 1.390(5)
C4 H4 0.9500
C3 H3 0.9500
C9 C10 1.387(4)
C9 C14 1.396(4)
C9 C8 1.490(4)
C8 O1 1.232(3)
C8 N1 1.360(3)
C12 F1 1.358(3)
C12 C11 1.369(4)
C12 C13 1.378(4)
C10 C11 1.389(4)
C10 H10 0.9500
C7 N1 1.476(3)
C7 H7A 0.9800
C7 H7B 0.9800
C7 H7C 0.9800
C11 H11 0.9500
C14 C13 1.383(4)
C14 H14 0.9500
C17 C22 1.392(4)
C17 C18 1.396(4)
C17 C16 1.496(4)
C22 C21 1.380(4)
C22 H22 0.9500
C16 O2 1.237(3)
C16 N2 1.364(3)
C20 F2 1.353(3)
C20 C19 1.370(4)
C20 C21 1.377(4)
C15 N2 1.471(3)
C15 H15A 0.9800
C15 H15B 0.9800
C15 H15C 0.9800
C18 C19 1.377(4)
C18 H18 0.9500
C21 H21 0.9500
C19 H19 0.9500
C13 H13 0.9500
O4 C25 1.329(5)
O4 C26 1.441(4)
O3 C25 1.179(4)
C25 C24 1.521(6)
C26 H26A 0.9800
C26 H26B 0.9800
C26 H26C 0.9800
C24 C23 1.472(6)
C24 H24A 0.9900
C24 H24B 0.9900
C23 H23A 0.9800
C23 H23B 0.9800
C23 H23C 0.9800

loop_
_cod_related_entry_id
_cod_related_entry_database
_cod_related_entry_code
1 ChemSpider 30661435
